data_2241905
loop_
_publ_author_name
'Rivera, Augusto'
'Rojas, Jicli Jos\'e'
'Sadat-Bernal, John'
'R\'ios-Motta, Jaime'
'Bolte, Michael'

_publ_section_title
;
 Mechanochemical synthesis and crystal structure of a 1:2 co-crystal of
 1,3,6,8-tetraazatricyclo[4.3.1.1^3,8^]undecane (TATU) and
 4-chloro-3,5-dimethylphenol
;
_journal_coeditor_code SJ5512
_journal_issue 11
_journal_name_full 'Acta Crystallographica Section E'
_journal_page_first 1651
_journal_page_last 1653
_journal_paper_doi 10.1107/S2056989016016650
_journal_volume 72
_journal_year 2016
_chemical_formula_iupac 'C7 H14 N4, 2C8 H9 Cl O'
_chemical_formula_moiety 'C7 H14 N4, 2(C8 H9 Cl O)'
_chemical_formula_sum 'C23 H32 Cl2 N4 O2'
_chemical_formula_weight 467.42
_chemical_name_systematic
;
1,3,6,8-Tetraazatricyclo[4.3.1.1^3,8^]undecane--4-chloro-3,5-dimethylphenol
(1/2)
;
_space_group_crystal_system monoclinic
_space_group_IT_number 14
_space_group_name_Hall '-P 2yn'
_space_group_name_H-M_alt 'P 1 21/n 1'
_symmetry_space_group_name_Hall '-P 2yn'
_symmetry_space_group_name_H-M 'P 1 21/n 1'
_atom_sites_solution_hydrogens mixed
_audit_creation_method SHELXL-2014/7
_cell_angle_alpha 90
_cell_angle_beta 101.824(4)
_cell_angle_gamma 90
_cell_formula_units_Z 4
_cell_length_a 14.5170(8)
_cell_length_b 7.6178(4)
_cell_length_c 22.1756(11)
_cell_measurement_reflns_used 23030
_cell_measurement_temperature 173(2)
_cell_measurement_theta_max 25.86
_cell_measurement_theta_min 3.27
_cell_volume 2400.3(2)
_computing_cell_refinement
;
X-Area (Stoe & Cie, 2001)
;
_computing_data_collection
;
X-Area (Stoe & Cie, 2001)
;
_computing_data_reduction
;
X-Area (Stoe & Cie, 2001)
;
_computing_molecular_graphics
;
XP in SHELXTL-Plus (Sheldrick, 2008)
;
_computing_publication_material
;
<i>SHELXL2014/7</i> (Sheldrick, 2015)
;
_computing_structure_refinement
;
<i>SHELXL2014/7</i> (Sheldrick, 2015)
;
_computing_structure_solution
;
SHELXS (Sheldrick, 2008)
;
_diffrn_ambient_temperature 173(2)
_diffrn_measured_fraction_theta_full 0.997
_diffrn_measured_fraction_theta_max 0.985
_diffrn_measurement_device_type 'STOE IPDS II two-circle'
_diffrn_measurement_method \w
_diffrn_radiation_type MoK\a
_diffrn_radiation_wavelength 0.71073
_diffrn_reflns_av_R_equivalents 0.0315
_diffrn_reflns_limit_h_max 17
_diffrn_reflns_limit_h_min -17
_diffrn_reflns_limit_k_max 9
_diffrn_reflns_limit_k_min -9
_diffrn_reflns_limit_l_max 26
_diffrn_reflns_limit_l_min -26
_diffrn_reflns_number 23030
_diffrn_reflns_theta_full 25.000
_diffrn_reflns_theta_max 25.718
_diffrn_reflns_theta_min 3.267
_exptl_absorpt_coefficient_mu 0.297
_exptl_absorpt_correction_T_max 1.000
_exptl_absorpt_correction_T_min 0.609
_exptl_absorpt_correction_type multi-scan
_exptl_absorpt_process_details
;
(X-Area; Stoe & Cie, 2001)
;
_exptl_crystal_colour colourless
_exptl_crystal_density_diffrn 1.293
_exptl_crystal_description block
_exptl_crystal_F_000 992
_exptl_crystal_size_max 0.280
_exptl_crystal_size_mid 0.240
_exptl_crystal_size_min 0.240
_refine_diff_density_max 0.277
_refine_diff_density_min -0.304
_refine_ls_extinction_method none
_refine_ls_goodness_of_fit_ref 1.034
_refine_ls_hydrogen_treatment mixed
_refine_ls_matrix_type full
_refine_ls_number_parameters 292
_refine_ls_number_reflns 4501
_refine_ls_number_restraints 0
_refine_ls_restrained_S_all 1.034
_refine_ls_R_factor_all 0.0595
_refine_ls_R_factor_gt 0.0420
_refine_ls_shift/su_max 0.001
_refine_ls_shift/su_mean 0.000
_refine_ls_structure_factor_coef Fsqd
_refine_ls_weighting_details 'w=1/[\s^2^(Fo^2^)+(0.0488P)^2^+0.6672P] where P=(Fo^2^+2Fc^2^)/3'
_refine_ls_weighting_scheme calc
_refine_ls_wR_factor_gt 0.0936
_refine_ls_wR_factor_ref 0.0998
_reflns_number_gt 3584
_reflns_number_total 4501
_reflns_threshold_expression 'I > 2\s(I)'
_cod_data_source_file sj5512sup1.cif
_cod_data_source_block I
_cod_database_code 2241905
_shelx_space_group_comment
;
The symmetry employed for this shelxl refinement is uniquely defined
by the following loop, which should always be used as a source of
symmetry information in preference to the above space-group names.
They are only intended as comments.
;
_shelx_estimated_absorpt_t_min 0.921
_shelx_estimated_absorpt_t_max 0.932

loop_
_space_group_symop_operation_xyz
'x, y, z'
'-x+1/2, y+1/2, -z+1/2'
'-x, -y, -z'
'x-1/2, -y-1/2, z-1/2'

loop_
_atom_site_type_symbol
_atom_site_label
_atom_site_fract_x
_atom_site_fract_y
_atom_site_fract_z
_atom_site_U_iso_or_equiv
_atom_site_adp_type
_atom_site_calc_flag
_atom_site_occupancy
N N1 0.32321(11) 1.00388(19) 0.72849(7) 0.0303(3) Uani d 1
N N2 0.48631(12) 0.9345(2) 0.67795(8) 0.0386(4) Uani d 1
N N3 0.43541(11) 0.75773(19) 0.75911(7) 0.0287(3) Uani d 1
N N4 0.33805(11) 0.76332(19) 0.65546(7) 0.0291(3) Uani d 1
C C1 0.37625(16) 1.1541(3) 0.71281(10) 0.0417(5) Uani d 1
H H1A 0.3950 1.2268 0.7503 0.050 Uiso calc 1
H H1B 0.3331 1.2259 0.6821 0.050 Uiso calc 1
C C2 0.46513(17) 1.1172(3) 0.68706(11) 0.0488(5) Uani d 1
H H2A 0.4585 1.1784 0.6470 0.059 Uiso calc 1
H H2B 0.5197 1.1697 0.7155 0.059 Uiso calc 1
C C3 0.37388(13) 0.8935(2) 0.77837(8) 0.0305(4) Uani d 1
H H3A 0.3274 0.8343 0.7984 0.037 Uiso calc 1
H H3B 0.4130 0.9700 0.8096 0.037 Uiso calc 1
C C4 0.41772(15) 0.8403(3) 0.63247(9) 0.0373(5) Uani d 1
H H4A 0.4506 0.7448 0.6152 0.045 Uiso calc 1
H H4B 0.3922 0.9219 0.5984 0.045 Uiso calc 1
C C5 0.27736(14) 0.8983(2) 0.67616(8) 0.0310(4) Uani d 1
H H5A 0.2533 0.9778 0.6412 0.037 Uiso calc 1
H H5B 0.2224 0.8387 0.6871 0.037 Uiso calc 1
C C6 0.51400(14) 0.8331(3) 0.73454(9) 0.0368(4) Uani d 1
H H6A 0.5514 0.9097 0.7665 0.044 Uiso calc 1
H H6B 0.5555 0.7361 0.7268 0.044 Uiso calc 1
C C7 0.37716(14) 0.6537(2) 0.70954(8) 0.0307(4) Uani d 1
H H7A 0.3249 0.5985 0.7252 0.037 Uiso calc 1
H H7B 0.4159 0.5588 0.6970 0.037 Uiso calc 1
Cl Cl1 0.76106(5) -0.00986(9) 0.86534(3) 0.0680(2) Uani d 1
O O1 0.45719(10) 0.5078(2) 0.85145(7) 0.0395(3) Uani d 1
H H1 0.461(2) 0.582(4) 0.8252(13) 0.066(9) Uiso d 1
C C11 0.52937(13) 0.3920(2) 0.85398(8) 0.0299(4) Uani d 1
C C12 0.60769(14) 0.4285(3) 0.82904(8) 0.0340(4) Uani d 1
H H12 0.6118 0.5383 0.8094 0.041 Uiso calc 1
C C13 0.68020(15) 0.3070(3) 0.83229(9) 0.0394(5) Uani d 1
C C14 0.67140(15) 0.1475(3) 0.86136(9) 0.0391(5) Uani d 1
C C15 0.59503(15) 0.1077(2) 0.88797(8) 0.0369(5) Uani d 1
C C16 0.52400(14) 0.2321(2) 0.88326(8) 0.0328(4) Uani d 1
H H16 0.4706 0.2073 0.9004 0.039 Uiso calc 1
C C17 0.76413(18) 0.3517(4) 0.80495(12) 0.0633(7) Uani d 1
H H17A 0.7570 0.4708 0.7879 0.095 Uiso calc 1
H H17B 0.7685 0.2680 0.7721 0.095 Uiso calc 1
H H17C 0.8215 0.3453 0.8371 0.095 Uiso calc 1
C C18 0.58762(19) -0.0650(3) 0.92064(11) 0.0518(6) Uani d 1
H H18A 0.5329 -0.0619 0.9401 0.078 Uiso calc 1
H H18B 0.6448 -0.0835 0.9522 0.078 Uiso calc 1
H H18C 0.5804 -0.1612 0.8907 0.078 Uiso calc 1
Cl Cl2 0.31094(4) -0.07547(7) 0.46192(3) 0.05106(17) Uani d 1
O O2 0.20265(11) 0.53522(18) 0.59453(7) 0.0378(3) Uani d 1
H H2 0.252(2) 0.606(4) 0.6060(12) 0.057(7) Uiso d 1
C C21 0.23133(14) 0.3965(2) 0.56384(8) 0.0295(4) Uani d 1
C C22 0.17280(14) 0.2507(2) 0.55338(8) 0.0297(4) Uani d 1
H H22 0.1157 0.2507 0.5681 0.036 Uiso calc 1
C C23 0.19606(13) 0.1043(2) 0.52177(8) 0.0298(4) Uani d 1
C C24 0.28058(15) 0.1093(2) 0.50121(8) 0.0343(4) Uani d 1
C C25 0.34103(15) 0.2525(3) 0.51093(10) 0.0406(5) Uani d 1
C C26 0.31481(15) 0.3973(3) 0.54264(9) 0.0365(4) Uani d 1
H H26 0.3547 0.4972 0.5497 0.044 Uiso calc 1
C C27 0.13190(16) -0.0528(3) 0.51162(9) 0.0389(5) Uani d 1
H H27A 0.1059 -0.0664 0.4675 0.058 Uiso calc 1
H H27B 0.0804 -0.0360 0.5336 0.058 Uiso calc 1
H H27C 0.1676 -0.1583 0.5272 0.058 Uiso calc 1
C C28 0.4326(2) 0.2544(4) 0.48876(15) 0.0711(8) Uani d 1
H H28A 0.4759 0.1682 0.5121 0.107 Uiso calc 1
H H28B 0.4608 0.3716 0.4949 0.107 Uiso calc 1
H H28C 0.4207 0.2245 0.4449 0.107 Uiso calc 1

loop_
_atom_site_aniso_label
_atom_site_aniso_U_11
_atom_site_aniso_U_22
_atom_site_aniso_U_33
_atom_site_aniso_U_12
_atom_site_aniso_U_13
_atom_site_aniso_U_23
N1 0.0329(9) 0.0276(8) 0.0293(8) 0.0056(7) 0.0039(7) -0.0013(6)
N2 0.0354(9) 0.0409(9) 0.0402(9) -0.0042(8) 0.0095(8) 0.0104(7)
N3 0.0250(8) 0.0308(8) 0.0310(8) 0.0028(6) 0.0070(6) 0.0059(6)
N4 0.0319(9) 0.0288(8) 0.0276(7) -0.0004(7) 0.0082(7) -0.0025(6)
C1 0.0506(13) 0.0288(10) 0.0423(11) -0.0006(9) 0.0015(10) 0.0027(8)
C2 0.0509(14) 0.0415(12) 0.0519(13) -0.0107(10) 0.0053(11) 0.0087(10)
C3 0.0334(10) 0.0332(9) 0.0246(8) 0.0036(8) 0.0053(8) -0.0007(7)
C4 0.0407(12) 0.0431(11) 0.0309(10) 0.0008(9) 0.0138(9) 0.0035(8)
C5 0.0296(10) 0.0330(9) 0.0285(9) 0.0039(8) 0.0014(7) -0.0018(8)
C6 0.0267(10) 0.0452(11) 0.0386(10) -0.0007(9) 0.0068(8) 0.0098(9)
C7 0.0340(10) 0.0249(8) 0.0354(10) 0.0029(8) 0.0118(8) 0.0021(7)
Cl1 0.0767(5) 0.0679(4) 0.0573(4) 0.0424(4) 0.0085(3) -0.0006(3)
O1 0.0345(8) 0.0433(8) 0.0426(8) 0.0090(6) 0.0122(6) 0.0165(7)
C11 0.0282(10) 0.0333(9) 0.0262(8) 0.0007(8) 0.0011(7) 0.0004(7)
C12 0.0347(11) 0.0367(10) 0.0299(9) 0.0003(8) 0.0049(8) 0.0060(8)
C13 0.0359(11) 0.0503(12) 0.0315(10) 0.0066(9) 0.0056(9) 0.0006(9)
C14 0.0438(12) 0.0394(11) 0.0306(10) 0.0132(9) -0.0010(9) -0.0045(8)
C15 0.0481(12) 0.0283(10) 0.0275(9) -0.0005(9) -0.0080(9) -0.0018(7)
C16 0.0339(11) 0.0343(10) 0.0278(9) -0.0065(8) 0.0004(8) 0.0022(8)
C17 0.0464(15) 0.0883(19) 0.0611(15) 0.0167(14) 0.0248(13) 0.0160(14)
C18 0.0695(17) 0.0326(11) 0.0457(12) -0.0027(11) -0.0063(11) 0.0054(9)
Cl2 0.0568(4) 0.0446(3) 0.0520(3) 0.0121(3) 0.0117(3) -0.0150(2)
O2 0.0397(8) 0.0314(7) 0.0422(8) -0.0010(6) 0.0079(6) -0.0103(6)
C21 0.0357(10) 0.0258(9) 0.0254(8) 0.0051(8) 0.0021(8) 0.0006(7)
C22 0.0297(10) 0.0326(9) 0.0258(9) 0.0019(8) 0.0033(7) 0.0006(7)
C23 0.0343(10) 0.0297(9) 0.0225(8) 0.0027(8) -0.0009(7) 0.0019(7)
C24 0.0402(11) 0.0313(10) 0.0303(9) 0.0075(8) 0.0048(8) -0.0029(8)
C25 0.0386(12) 0.0407(11) 0.0447(11) 0.0030(9) 0.0139(9) -0.0002(9)
C26 0.0362(11) 0.0319(10) 0.0418(11) -0.0041(8) 0.0091(9) -0.0004(8)
C27 0.0461(12) 0.0317(10) 0.0360(10) -0.0050(9) 0.0017(9) -0.0023(8)
C28 0.0551(17) 0.0679(17) 0.102(2) -0.0075(14) 0.0432(16) -0.0208(16)

loop_
_atom_type_symbol
_atom_type_description
_atom_type_scat_dispersion_real
_atom_type_scat_dispersion_imag
_atom_type_scat_source
C C 0.0033 0.0016 'International Tables Vol C Tables 4.2.6.8 and 6.1.1.4'
H H 0.0000 0.0000 'International Tables Vol C Tables 4.2.6.8 and 6.1.1.4'
N N 0.0061 0.0033 'International Tables Vol C Tables 4.2.6.8 and 6.1.1.4'
O O 0.0106 0.0060 'International Tables Vol C Tables 4.2.6.8 and 6.1.1.4'
Cl Cl 0.1484 0.1585 'International Tables Vol C Tables 4.2.6.8 and 6.1.1.4'

loop_
_geom_angle_atom_site_label_1
_geom_angle_atom_site_label_2
_geom_angle_atom_site_label_3
_geom_angle
C5 N1 C1 114.85(15)
C5 N1 C3 111.23(14)
C1 N1 C3 115.00(16)
C2 N2 C4 115.88(18)
C2 N2 C6 114.72(17)
C4 N2 C6 111.36(16)
C7 N3 C6 107.59(14)
C7 N3 C3 107.58(14)
C6 N3 C3 113.01(15)
C7 N4 C4 107.88(15)
C7 N4 C5 107.10(13)
C4 N4 C5 112.79(15)
N1 C1 C2 117.90(16)
N1 C1 H1A 107.8
C2 C1 H1A 107.8
N1 C1 H1B 107.8
C2 C1 H1B 107.8
H1A C1 H1B 107.2
N2 C2 C1 116.43(17)
N2 C2 H2A 108.2
C1 C2 H2A 108.2
N2 C2 H2B 108.2
C1 C2 H2B 108.2
H2A C2 H2B 107.3
N1 C3 N3 114.96(14)
N1 C3 H3A 108.5
N3 C3 H3A 108.5
N1 C3 H3B 108.5
N3 C3 H3B 108.5
H3A C3 H3B 107.5
N2 C4 N4 115.46(15)
N2 C4 H4A 108.4
N4 C4 H4A 108.4
N2 C4 H4B 108.4
N4 C4 H4B 108.4
H4A C4 H4B 107.5
N1 C5 N4 115.16(15)
N1 C5 H5A 108.5
N4 C5 H5A 108.5
N1 C5 H5B 108.5
N4 C5 H5B 108.5
H5A C5 H5B 107.5
N2 C6 N3 115.20(16)
N2 C6 H6A 108.5
N3 C6 H6A 108.5
N2 C6 H6B 108.5
N3 C6 H6B 108.5
H6A C6 H6B 107.5
N3 C7 N4 111.60(14)
N3 C7 H7A 109.3
N4 C7 H7A 109.3
N3 C7 H7B 109.3
N4 C7 H7B 109.3
H7A C7 H7B 108.0
C11 O1 H1 109(2)
O1 C11 C16 118.06(17)
O1 C11 C12 122.63(17)
C16 C11 C12 119.31(18)
C11 C12 C13 121.18(18)
C11 C12 H12 119.4
C13 C12 H12 119.4
C12 C13 C14 117.61(18)
C12 C13 C17 119.6(2)
C14 C13 C17 122.8(2)
C15 C14 C13 122.87(18)
C15 C14 Cl1 118.40(16)
C13 C14 Cl1 118.73(16)
C16 C15 C14 117.60(18)
C16 C15 C18 120.2(2)
C14 C15 C18 122.2(2)
C15 C16 C11 121.41(18)
C15 C16 H16 119.3
C11 C16 H16 119.3
C13 C17 H17A 109.5
C13 C17 H17B 109.5
H17A C17 H17B 109.5
C13 C17 H17C 109.5
H17A C17 H17C 109.5
H17B C17 H17C 109.5
C15 C18 H18A 109.5
C15 C18 H18B 109.5
H18A C18 H18B 109.5
C15 C18 H18C 109.5
H18A C18 H18C 109.5
H18B C18 H18C 109.5
C21 O2 H2 107.7(17)
O2 C21 C26 122.80(17)
O2 C21 C22 117.58(17)
C26 C21 C22 119.62(16)
C21 C22 C23 121.36(17)
C21 C22 H22 119.3
C23 C22 H22 119.3
C24 C23 C22 117.53(17)
C24 C23 C27 122.14(17)
C22 C23 C27 120.33(17)
C25 C24 C23 122.76(17)
C25 C24 Cl2 119.41(15)
C23 C24 Cl2 117.82(15)
C24 C25 C26 117.89(18)
C24 C25 C28 121.85(19)
C26 C25 C28 120.3(2)
C21 C26 C25 120.83(18)
C21 C26 H26 119.6
C25 C26 H26 119.6
C23 C27 H27A 109.5
C23 C27 H27B 109.5
H27A C27 H27B 109.5
C23 C27 H27C 109.5
H27A C27 H27C 109.5
H27B C27 H27C 109.5
C25 C28 H28A 109.5
C25 C28 H28B 109.5
H28A C28 H28B 109.5
C25 C28 H28C 109.5
H28A C28 H28C 109.5
H28B C28 H28C 109.5

loop_
_geom_bond_atom_site_label_1
_geom_bond_atom_site_label_2
_geom_bond_distance
N1 C5 1.456(2)
N1 C1 1.460(3)
N1 C3 1.462(2)
N2 C2 1.448(3)
N2 C4 1.453(3)
N2 C6 1.458(2)
N3 C7 1.473(2)
N3 C6 1.477(2)
N3 C3 1.485(2)
N4 C7 1.476(2)
N4 C4 1.478(2)
N4 C5 1.487(2)
C1 C2 1.540(3)
C1 H1A 0.9900
C1 H1B 0.9900
C2 H2A 0.9900
C2 H2B 0.9900
C3 H3A 0.9900
C3 H3B 0.9900
C4 H4A 0.9900
C4 H4B 0.9900
C5 H5A 0.9900
C5 H5B 0.9900
C6 H6A 0.9900
C6 H6B 0.9900
C7 H7A 0.9900
C7 H7B 0.9900
Cl1 C14 1.759(2)
O1 C11 1.362(2)
O1 H1 0.82(3)
C11 C16 1.390(3)
C11 C12 1.390(3)
C12 C13 1.392(3)
C12 H12 0.9500
C13 C14 1.393(3)
C13 C17 1.507(3)
C14 C15 1.392(3)
C15 C16 1.388(3)
C15 C18 1.516(3)
C16 H16 0.9500
C17 H17A 0.9800
C17 H17B 0.9800
C17 H17C 0.9800
C18 H18A 0.9800
C18 H18B 0.9800
C18 H18C 0.9800
Cl2 C24 1.7585(19)
O2 C21 1.367(2)
O2 H2 0.89(3)
C21 C26 1.387(3)
C21 C22 1.389(3)
C22 C23 1.395(3)
C22 H22 0.9500
C23 C24 1.394(3)
C23 C27 1.505(3)
C24 C25 1.389(3)
C25 C26 1.402(3)
C25 C28 1.509(3)
C26 H26 0.9500
C27 H27A 0.9800
C27 H27B 0.9800
C27 H27C 0.9800
C28 H28A 0.9800
C28 H28B 0.9800
C28 H28C 0.9800

loop_
_geom_hbond_atom_site_label_D
_geom_hbond_atom_site_label_H
_geom_hbond_atom_site_label_A
_geom_hbond_distance_DH
_geom_hbond_distance_HA
_geom_hbond_distance_DA
_geom_hbond_angle_DHA
O1 H1 N3 0.82(3) 1.96(3) 2.766(2) 166(3)
O2 H2 N4 0.89(3) 1.90(3) 2.760(2) 160(2)

loop_
_geom_torsion_atom_site_label_1
_geom_torsion_atom_site_label_2
_geom_torsion_atom_site_label_3
_geom_torsion_atom_site_label_4
_geom_torsion
C5 N1 C1 C2 -67.1(2)
C3 N1 C1 C2 63.9(2)
C4 N2 C2 C1 64.0(2)
C6 N2 C2 C1 -68.0(3)
N1 C1 C2 N2 2.7(3)
C5 N1 C3 N3 48.2(2)
C1 N1 C3 N3 -84.51(19)
C7 N3 C3 N1 -54.22(19)
C6 N3 C3 N1 64.4(2)
C2 N2 C4 N4 -85.9(2)
C6 N2 C4 N4 47.6(2)
C7 N4 C4 N2 -53.5(2)
C5 N4 C4 N2 64.6(2)
C1 N1 C5 N4 84.1(2)
C3 N1 C5 N4 -48.8(2)
C7 N4 C5 N1 54.95(19)
C4 N4 C5 N1 -63.6(2)
C2 N2 C6 N3 85.9(2)
C4 N2 C6 N3 -48.2(2)
C7 N3 C6 N2 54.5(2)
C3 N3 C6 N2 -64.1(2)
C6 N3 C7 N4 -60.74(18)
C3 N3 C7 N4 61.31(17)
C4 N4 C7 N3 60.23(18)
C5 N4 C7 N3 -61.44(18)
O1 C11 C12 C13 -179.85(18)
C16 C11 C12 C13 0.7(3)
C11 C12 C13 C14 0.1(3)
C11 C12 C13 C17 -179.7(2)
C12 C13 C14 C15 -1.4(3)
C17 C13 C14 C15 178.4(2)
C12 C13 C14 Cl1 179.18(15)
C17 C13 C14 Cl1 -1.0(3)
C13 C14 C15 C16 1.9(3)
Cl1 C14 C15 C16 -178.69(14)
C13 C14 C15 C18 -178.64(19)
Cl1 C14 C15 C18 0.7(3)
C14 C15 C16 C11 -1.1(3)
C18 C15 C16 C11 179.49(18)
O1 C11 C16 C15 -179.65(17)
C12 C11 C16 C15 -0.2(3)
O2 C21 C22 C23 179.19(16)
C26 C21 C22 C23 -0.1(3)
C21 C22 C23 C24 0.2(3)
C21 C22 C23 C27 179.35(17)
C22 C23 C24 C25 -0.1(3)
C27 C23 C24 C25 -179.16(19)
C22 C23 C24 Cl2 179.44(13)
C27 C23 C24 Cl2 0.4(2)
C23 C24 C25 C26 -0.2(3)
Cl2 C24 C25 C26 -179.73(15)
C23 C24 C25 C28 179.4(2)
Cl2 C24 C25 C28 -0.1(3)
O2 C21 C26 C25 -179.47(18)
C22 C21 C26 C25 -0.2(3)
C24 C25 C26 C21 0.4(3)
C28 C25 C26 C21 -179.3(2)

_cod_database_fobs_code 2241905
